data_4124692
loop_
_publ_author_name
'Vincent, W.B.'
'Hoard, J.L.'

_publ_section_title
;
 Structures of Complex Fluorides. Rubidium Hexafluorogermanate
;
_journal_name_full 'Journal of the American Chemical Society'
_journal_page_first 1233
_journal_page_last 1234
_journal_volume 64
_journal_year 1942
_chemical_formula_sum 'F6 Ge Rb2'
_chemical_name_systematic 'Rb2 Ge F6'
_space_group_IT_number 164
_symmetry_space_group_name_Hall '-P 3 2"'
_symmetry_space_group_name_H-M 'P -3 m 1'
_cell_angle_alpha 90
_cell_angle_beta 90
_cell_angle_gamma 120
_cell_formula_units_Z 1
_cell_length_a 5.82
_cell_length_b 5.82
_cell_length_c 4.79
_cell_volume 140.512
_citation_journal_id_ASTM JACSAT
_cod_data_source_file Vincent_JACSAT_1942_1469.cif
_cod_data_source_block F6Ge1Rb2
_cod_original_cell_volume 140.5116
_cod_original_formula_sum 'F6 Ge1 Rb2'
_cod_database_code 4124692

loop_
_symmetry_equiv_pos_as_xyz
x,y,z
-y,x-y,z
-x+y,-x,z
y,x,-z
-x,-x+y,-z
x-y,-y,-z
-x,-y,-z
y,-x+y,-z
x-y,x,-z
-y,-x,z
x,x-y,z
-x+y,y,z

loop_
_atom_site_label
_atom_site_type_symbol
_atom_site_fract_x
_atom_site_fract_y
_atom_site_fract_z
_atom_site_occupancy
_atom_site_U_iso_or_equiv
Rb1 Rb+1 0.3333 0.6667 0.695 1 0.0
F1 F-1 0.144 -0.144 0.213 1 0.0
Ge1 Ge+4 0 0 0 1 0.0
